data_2231682
loop_
_publ_author_name
'Karthikeyan, S.'
'Sethusankar, K.'
'Rajeswaran, Ganesan Gobi'
'Mohanakrishnan, Arasambattu K.'

_publ_section_title
;
 2-Azidomethyl-3-methyl-1-phenylsulfonyl-1<i>H</i>-indole
;
_journal_coeditor_code RK2287
_journal_issue 9
_journal_name_full 'Acta Crystallographica Section E'
_journal_page_first o2245
_journal_page_last o2246
_journal_paper_doi 10.1107/S1600536811030601
_journal_volume 67
_journal_year 2011
_chemical_formula_iupac 'C16 H14 N4 O2 S'
_chemical_formula_moiety 'C16 H14 N4 O2 S'
_chemical_formula_sum 'C16 H14 N4 O2 S'
_chemical_formula_weight 326.38
_chemical_name_systematic
;
2-Azidomethyl-3-methyl-1-phenylsulfonyl-1<i>H</i>-indole
;
_space_group_IT_number 61
_symmetry_cell_setting orthorhombic
_symmetry_space_group_name_Hall '-P 2ac 2ab'
_symmetry_space_group_name_H-M 'P b c a'
_atom_sites_solution_hydrogens geom
_atom_sites_solution_primary direct
_atom_sites_solution_secondary difmap
_audit_creation_method SHELXL97
_cell_angle_alpha 90.00
_cell_angle_beta 90.00
_cell_angle_gamma 90.00
_cell_formula_units_Z 8
_cell_length_a 11.0337(4)
_cell_length_b 12.1424(4)
_cell_length_c 23.2234(9)
_cell_measurement_reflns_used 4231
_cell_measurement_temperature 295(2)
_cell_measurement_theta_max 29.25
_cell_measurement_theta_min 0.998
_cell_volume 3111.37(19)
_computing_cell_refinement '<i>SAINT</i> (Bruker, 2004)'
_computing_data_collection '<i>APEX2</i> (Bruker, 2004)'
_computing_data_reduction '<i>SAINT</i> (Bruker, 2004)'
_computing_molecular_graphics '<i>ORTEP-3</i> (Farrugia, 1997)'
_computing_publication_material '<i>SHELXL97</i> (Sheldrick, 2008) and <i>PLATON</i> (Spek, 2009)'
_computing_structure_refinement '<i>SHELXL97</i> (Sheldrick, 2008)'
_computing_structure_solution '<i>SHELXS97</i> (Sheldrick, 2008)'
_diffrn_ambient_temperature 295(2)
_diffrn_measured_fraction_theta_full 0.998
_diffrn_measured_fraction_theta_max 0.998
_diffrn_measurement_device_type 'Bruker Kappa APEXII CCD'
_diffrn_measurement_method \w
_diffrn_radiation_monochromator graphite
_diffrn_radiation_source 'fine--focus sealed tube'
_diffrn_radiation_type MoK\a
_diffrn_radiation_wavelength 0.71073
_diffrn_reflns_av_R_equivalents 0.0493
_diffrn_reflns_av_sigmaI/netI 0.0336
_diffrn_reflns_limit_h_max 13
_diffrn_reflns_limit_h_min -15
_diffrn_reflns_limit_k_max 12
_diffrn_reflns_limit_k_min -16
_diffrn_reflns_limit_l_max 31
_diffrn_reflns_limit_l_min -31
_diffrn_reflns_number 37510
_diffrn_reflns_theta_full 29.25
_diffrn_reflns_theta_max 29.25
_diffrn_reflns_theta_min 2.55
_exptl_absorpt_coefficient_mu 0.223
_exptl_absorpt_correction_type none
_exptl_crystal_colour colourless
_exptl_crystal_density_diffrn 1.393
_exptl_crystal_density_method 'not measured'
_exptl_crystal_description Block
_exptl_crystal_F_000 1360
_exptl_crystal_size_max 0.30
_exptl_crystal_size_mid 0.25
_exptl_crystal_size_min 0.25
_refine_diff_density_max 0.367
_refine_diff_density_min -0.347
_refine_ls_extinction_method none
_refine_ls_goodness_of_fit_ref 0.988
_refine_ls_hydrogen_treatment constr
_refine_ls_matrix_type full
_refine_ls_number_parameters 209
_refine_ls_number_reflns 4231
_refine_ls_number_restraints 0
_refine_ls_restrained_S_all 0.988
_refine_ls_R_factor_all 0.0791
_refine_ls_R_factor_gt 0.0473
_refine_ls_shift/su_max 0.000
_refine_ls_shift/su_mean 0.000
_refine_ls_structure_factor_coef Fsqd
_refine_ls_weighting_details 'calc w=1/[\s^2^(Fo^2^)+(0.0987P)^2^+0.4179P] where P=(Fo^2^+2Fc^2^)/3'
_refine_ls_weighting_scheme calc
_refine_ls_wR_factor_gt 0.1415
_refine_ls_wR_factor_ref 0.1658
_reflns_number_gt 2776
_reflns_number_total 4231
_reflns_threshold_expression I>2\s(I)
_cod_data_source_file rk2287.cif
_cod_data_source_block I
_cod_database_code 2231682
_cod_database_fobs_code 2231682

loop_
_symmetry_equiv_pos_as_xyz
'x, y, z'
'-x+1/2, -y, z+1/2'
'x+1/2, -y+1/2, -z'
'-x, y+1/2, -z+1/2'
'-x, -y, -z'
'x-1/2, y, -z-1/2'
'-x-1/2, y-1/2, z'
'x, -y-1/2, z-1/2'

loop_
_atom_site_type_symbol
_atom_site_label
_atom_site_fract_x
_atom_site_fract_y
_atom_site_fract_z
_atom_site_U_iso_or_equiv
_atom_site_adp_type
_atom_site_calc_flag
_atom_site_refinement_flags
_atom_site_occupancy
_atom_site_symmetry_multiplicity
C C1 0.07440(17) 0.32220(15) 0.44968(8) 0.0419(4) Uani d . 1 1
C C2 -0.0143(2) 0.25607(19) 0.47362(10) 0.0566(5) Uani d . 1 1
H H2 -0.0569 0.2052 0.4516 0.068 Uiso calc R 1 1
C C3 -0.0368(3) 0.2688(2) 0.53153(12) 0.0719(7) Uani d . 1 1
H H3 -0.0958 0.2253 0.5488 0.086 Uiso calc R 1 1
C C4 0.0252(3) 0.3435(3) 0.56443(11) 0.0807(8) Uani d . 1 1
H H4 0.0075 0.3495 0.6034 0.097 Uiso calc R 1 1
C C5 0.1128(2) 0.4095(2) 0.54104(10) 0.0690(7) Uani d . 1 1
H H5 0.1548 0.4600 0.5636 0.083 Uiso calc R 1 1
C C6 0.13730(18) 0.39903(16) 0.48237(9) 0.0478(5) Uani d . 1 1
C C7 0.22068(19) 0.45506(16) 0.44500(9) 0.0513(5) Uani d . 1 1
C C8 0.20845(16) 0.41425(15) 0.39159(8) 0.0424(4) Uani d . 1 1
C C9 0.3091(3) 0.5412(2) 0.46516(13) 0.0844(9) Uani d . 1 1
H H9A 0.3390 0.5816 0.4326 0.127 Uiso calc R 1 1
H H9B 0.3756 0.5062 0.4846 0.127 Uiso calc R 1 1
H H9C 0.2691 0.5908 0.4912 0.127 Uiso calc R 1 1
C C10 0.2829(2) 0.4427(2) 0.34045(9) 0.0529(5) Uani d . 1 1
H H10A 0.3110 0.5181 0.3441 0.064 Uiso calc R 1 1
H H10B 0.2328 0.4382 0.3062 0.064 Uiso calc R 1 1
C C11 -0.08441(17) 0.36552(16) 0.33108(8) 0.0433(4) Uani d . 1 1
C C12 -0.0704(2) 0.46737(18) 0.30491(9) 0.0547(5) Uani d . 1 1
H H12 0.0048 0.4893 0.2910 0.066 Uiso calc R 1 1
C C13 -0.1695(3) 0.5355(2) 0.29992(11) 0.0711(7) Uani d . 1 1
H H13 -0.1615 0.6043 0.2828 0.085 Uiso calc R 1 1
C C14 -0.2791(3) 0.5020(3) 0.32010(13) 0.0801(9) Uani d . 1 1
H H14 -0.3457 0.5484 0.3164 0.096 Uiso calc R 1 1
C C15 -0.2932(2) 0.4012(3) 0.34580(12) 0.0780(8) Uani d . 1 1
H H15 -0.3690 0.3797 0.3592 0.094 Uiso calc R 1 1
C C16 -0.19488(19) 0.3311(2) 0.35192(11) 0.0609(6) Uani d . 1 1
H H16 -0.2033 0.2628 0.3696 0.073 Uiso calc R 1 1
N N1 0.12022(14) 0.32780(13) 0.39281(6) 0.0405(3) Uani d . 1 1
N N2 0.38932(18) 0.3686(2) 0.33357(9) 0.0696(6) Uani d . 1 1
N N3 0.37305(17) 0.2784(2) 0.31151(9) 0.0632(5) Uani d . 1 1
N N4 0.3730(2) 0.1938(2) 0.29245(13) 0.0975(8) Uani d . 1 1
O O1 0.00404(15) 0.17244(11) 0.35322(7) 0.0599(4) Uani d . 1 1
O O2 0.11681(14) 0.29357(13) 0.28769(6) 0.0590(4) Uani d . 1 1
S S1 0.04241(4) 0.27961(4) 0.33704(2) 0.04300(17) Uani d . 1 1

loop_
_atom_site_aniso_label
_atom_site_aniso_U_11
_atom_site_aniso_U_22
_atom_site_aniso_U_33
_atom_site_aniso_U_12
_atom_site_aniso_U_13
_atom_site_aniso_U_23
C1 0.0427(10) 0.0382(9) 0.0449(10) -0.0001(8) 0.0005(8) 0.0030(7)
C2 0.0576(13) 0.0529(11) 0.0593(13) -0.0137(10) 0.0052(10) 0.0041(10)
C3 0.0766(17) 0.0759(17) 0.0633(15) -0.0133(13) 0.0191(13) 0.0112(12)
C4 0.103(2) 0.0881(19) 0.0509(14) -0.0151(17) 0.0197(14) -0.0017(12)
C5 0.0830(17) 0.0747(15) 0.0494(12) -0.0168(14) 0.0032(12) -0.0107(11)
C6 0.0500(11) 0.0466(11) 0.0468(10) -0.0046(9) -0.0014(8) -0.0035(8)
C7 0.0491(11) 0.0467(11) 0.0580(12) -0.0103(9) -0.0008(9) -0.0061(9)
C8 0.0363(9) 0.0417(9) 0.0490(10) -0.0026(7) -0.0004(7) 0.0029(7)
C9 0.0866(19) 0.0825(18) 0.0841(19) -0.0432(16) 0.0045(15) -0.0183(14)
C10 0.0471(11) 0.0592(12) 0.0524(12) -0.0067(10) 0.0018(9) 0.0077(9)
C11 0.0385(9) 0.0463(10) 0.0452(10) 0.0038(8) -0.0076(8) -0.0100(8)
C12 0.0605(13) 0.0535(12) 0.0501(11) 0.0067(10) -0.0110(10) -0.0028(9)
C13 0.089(2) 0.0627(14) 0.0613(14) 0.0285(14) -0.0205(13) -0.0114(11)
C14 0.0729(19) 0.089(2) 0.0786(18) 0.0410(16) -0.0250(15) -0.0325(15)
C15 0.0385(12) 0.107(2) 0.0881(19) 0.0117(13) -0.0040(11) -0.0294(16)
C16 0.0414(11) 0.0694(15) 0.0719(14) 0.0003(10) -0.0048(10) -0.0123(11)
N1 0.0381(8) 0.0434(8) 0.0400(8) -0.0047(6) -0.0029(6) 0.0015(6)
N2 0.0389(10) 0.0972(17) 0.0728(14) -0.0009(11) 0.0019(9) -0.0075(11)
N3 0.0461(10) 0.0842(17) 0.0594(12) 0.0081(11) 0.0006(9) 0.0063(11)
N4 0.0768(17) 0.0868(18) 0.129(2) 0.0254(14) -0.0104(16) -0.0159(17)
O1 0.0639(10) 0.0375(8) 0.0783(10) -0.0019(7) -0.0153(8) -0.0086(7)
O2 0.0488(8) 0.0817(11) 0.0463(8) 0.0069(7) 0.0009(6) -0.0149(7)
S1 0.0380(3) 0.0433(3) 0.0478(3) 0.00322(19) -0.00599(19) -0.00836(18)

loop_
_atom_type_symbol
_atom_type_description
_atom_type_scat_dispersion_real
_atom_type_scat_dispersion_imag
_atom_type_scat_source
C C 0.0033 0.0016 'International Tables Vol C Tables 4.2.6.8 and 6.1.1.4'
H H 0.0000 0.0000 'International Tables Vol C Tables 4.2.6.8 and 6.1.1.4'
N N 0.0061 0.0033 'International Tables Vol C Tables 4.2.6.8 and 6.1.1.4'
O O 0.0106 0.0060 'International Tables Vol C Tables 4.2.6.8 and 6.1.1.4'
S S 0.1246 0.1234 'International Tables Vol C Tables 4.2.6.8 and 6.1.1.4'

loop_
_geom_angle_atom_site_label_1
_geom_angle_atom_site_label_2
_geom_angle_atom_site_label_3
_geom_angle
C2 C1 C6 121.61(19)
C2 C1 N1 130.98(18)
C6 C1 N1 107.41(16)
C3 C2 C1 117.1(2)
C3 C2 H2 121.5
C1 C2 H2 121.5
C4 C3 C2 122.0(2)
C4 C3 H3 119.0
C2 C3 H3 119.0
C5 C4 C3 121.3(2)
C5 C4 H4 119.4
C3 C4 H4 119.4
C4 C5 C6 118.1(2)
C4 C5 H5 120.9
C6 C5 H5 120.9
C1 C6 C5 119.90(19)
C1 C6 C7 107.95(17)
C5 C6 C7 132.2(2)
C8 C7 C6 108.61(17)
C8 C7 C9 127.5(2)
C6 C7 C9 123.8(2)
C7 C8 N1 108.70(16)
C7 C8 C10 126.69(18)
N1 C8 C10 124.23(17)
C7 C9 H9A 109.5
C7 C9 H9B 109.5
H9A C9 H9B 109.5
C7 C9 H9C 109.5
H9A C9 H9C 109.5
H9B C9 H9C 109.5
C8 C10 N2 112.42(17)
C8 C10 H10A 109.1
N2 C10 H10A 109.1
C8 C10 H10B 109.1
N2 C10 H10B 109.1
H10A C10 H10B 107.9
C16 C11 C12 121.6(2)
C16 C11 S1 119.92(17)
C12 C11 S1 118.48(16)
C13 C12 C11 119.0(2)
C13 C12 H12 120.5
C11 C12 H12 120.5
C14 C13 C12 119.9(3)
C14 C13 H13 120.0
C12 C13 H13 120.0
C13 C14 C15 121.2(2)
C13 C14 H14 119.4
C15 C14 H14 119.4
C14 C15 C16 120.3(3)
C14 C15 H15 119.9
C16 C15 H15 119.9
C11 C16 C15 118.0(3)
C11 C16 H16 121.0
C15 C16 H16 121.0
C1 N1 C8 107.24(14)
C1 N1 S1 121.74(13)
C8 N1 S1 126.47(12)
N3 N2 C10 118.10(19)
N4 N3 N2 171.4(3)
O1 S1 O2 119.71(10)
O1 S1 N1 105.72(9)
O2 S1 N1 106.78(9)
O1 S1 C11 109.20(10)
O2 S1 C11 109.09(9)
N1 S1 C11 105.36(8)

loop_
_geom_bond_atom_site_label_1
_geom_bond_atom_site_label_2
_geom_bond_distance
C1 C2 1.383(3)
C1 C6 1.389(3)
C1 N1 1.416(2)
C2 C3 1.376(4)
C2 H2 0.9300
C3 C4 1.369(4)
C3 H3 0.9300
C4 C5 1.368(4)
C4 H4 0.9300
C5 C6 1.395(3)
C5 H5 0.9300
C6 C7 1.436(3)
C7 C8 1.342(3)
C7 C9 1.505(3)
C8 N1 1.432(2)
C8 C10 1.485(3)
C9 H9A 0.9600
C9 H9B 0.9600
C9 H9C 0.9600
C10 N2 1.488(3)
C10 H10A 0.9700
C10 H10B 0.9700
C11 C16 1.377(3)
C11 C12 1.387(3)
C11 S1 1.7509(19)
C12 C13 1.376(3)
C12 H12 0.9300
C13 C14 1.359(4)
C13 H13 0.9300
C14 C15 1.371(4)
C14 H14 0.9300
C15 C16 1.386(3)
C15 H15 0.9300
C16 H16 0.9300
N1 S1 1.6604(15)
N2 N3 1.222(3)
N3 N4 1.119(3)
O1 S1 1.4190(16)
O2 S1 1.4200(15)

loop_
_geom_hbond_atom_site_label_D
_geom_hbond_atom_site_label_H
_geom_hbond_atom_site_label_A
_geom_hbond_site_symmetry_A
_geom_hbond_distance_DH
_geom_hbond_distance_HA
_geom_hbond_distance_DA
_geom_hbond_angle_DHA
C14 H14 O1 7_565 0.93 2.46 3.322(3) 154.2
C5 H5 Cg3 5_566 0.93 2.89 3.714(3) 148

loop_
_geom_torsion_atom_site_label_1
_geom_torsion_atom_site_label_2
_geom_torsion_atom_site_label_3
_geom_torsion_atom_site_label_4
_geom_torsion
C6 C1 C2 C3 -0.7(3)
N1 C1 C2 C3 178.5(2)
C1 C2 C3 C4 0.1(4)
C2 C3 C4 C5 0.1(5)
C3 C4 C5 C6 0.2(4)
C2 C1 C6 C5 1.0(3)
N1 C1 C6 C5 -178.3(2)
C2 C1 C6 C7 -179.01(19)
N1 C1 C6 C7 1.6(2)
C4 C5 C6 C1 -0.8(4)
C4 C5 C6 C7 179.3(2)
C1 C6 C7 C8 0.3(2)
C5 C6 C7 C8 -179.7(2)
C1 C6 C7 C9 -177.3(2)
C5 C6 C7 C9 2.7(4)
C6 C7 C8 N1 -2.1(2)
C9 C7 C8 N1 175.4(2)
C6 C7 C8 C10 -175.29(19)
C9 C7 C8 C10 2.2(4)
C7 C8 C10 N2 91.2(3)
N1 C8 C10 N2 -81.0(2)
C16 C11 C12 C13 0.2(3)
S1 C11 C12 C13 179.90(16)
C11 C12 C13 C14 -0.5(3)
C12 C13 C14 C15 0.3(4)
C13 C14 C15 C16 0.3(4)
C12 C11 C16 C15 0.3(3)
S1 C11 C16 C15 -179.36(17)
C14 C15 C16 C11 -0.6(4)
C2 C1 N1 C8 177.9(2)
C6 C1 N1 C8 -2.8(2)
C2 C1 N1 S1 20.4(3)
C6 C1 N1 S1 -160.34(14)
C7 C8 N1 C1 3.1(2)
C10 C8 N1 C1 176.49(18)
C7 C8 N1 S1 159.22(15)
C10 C8 N1 S1 -27.4(3)
C8 C10 N2 N3 80.5(3)
C1 N1 S1 O1 -48.72(17)
C8 N1 S1 O1 158.31(15)
C1 N1 S1 O2 -177.23(14)
C8 N1 S1 O2 29.80(18)
C1 N1 S1 C11 66.85(16)
C8 N1 S1 C11 -86.12(17)
C16 C11 S1 O1 12.21(19)
C12 C11 S1 O1 -167.48(15)
C16 C11 S1 O2 144.74(17)
C12 C11 S1 O2 -34.96(17)
C16 C11 S1 N1 -100.94(17)
C12 C11 S1 N1 79.36(16)
